data_7024152
loop_
_publ_author_name
'Wooles, Ashley J.'
'Mills, David P.'
'Lewis, William'
'Blake, Alexander J.'
'Liddle, Stephen T.'

_publ_section_title
;
 Lanthanide tri-benzyl complexes: structural variations and useful
 precursors to phosphorus-stabilised lanthanide carbenes.
;
_journal_issue 2
_journal_name_full 'Dalton transactions (Cambridge, England : 2003)'
_journal_page_first 500
_journal_page_last 510
_journal_paper_doi 10.1039/b911717b
_journal_volume 39
_journal_year 2010
_chemical_formula_moiety 'C33 H45 O3 Pr'
_chemical_formula_sum 'C33 H45 O3 Pr'
_chemical_formula_weight 630.60
_chemical_name_systematic
;
?
;
_space_group_IT_number 14
_symmetry_cell_setting monoclinic
_symmetry_space_group_name_Hall '-P 2ybc'
_symmetry_space_group_name_H-M 'P 1 21/c 1'
_atom_sites_solution_hydrogens geom
_atom_sites_solution_primary direct
_atom_sites_solution_secondary difmap
_audit_creation_method 'enCIFer editing of SHELXL97 CIF output'
_cell_angle_alpha 90.00
_cell_angle_beta 101.262(2)
_cell_angle_gamma 90.00
_cell_formula_units_Z 4
_cell_length_a 14.1610(17)
_cell_length_b 10.5360(13)
_cell_length_c 20.775(3)
_cell_measurement_reflns_used 10761
_cell_measurement_temperature 150(2)
_cell_measurement_theta_max 27.50
_cell_measurement_theta_min 2.43
_cell_volume 3040.0(7)
_computing_cell_refinement 'Bruker SAINT version 6.36a (Bruker, 2000)'
_computing_data_collection 'Bruker SMART version 5.625 (Bruker, 2001)'
_computing_data_reduction 'Bruker SAINT; Bruker SHELXTL (Bruker, 2001)'
_computing_molecular_graphics 'Bruker SHELXTL'
_computing_publication_material 'enCIFer(Allen et al.,2004);PLATON(Spek,2003)'
_computing_structure_refinement 'SHELXL-97 (Sheldrick, 1997)'
_computing_structure_solution 'Bruker SHELXTL'
_diffrn_ambient_temperature 150(2)
_diffrn_measured_fraction_theta_full 0.999
_diffrn_measured_fraction_theta_max 0.999
_diffrn_measurement_device_type 'Bruker SMART 1000 CCD diffractometer'
_diffrn_measurement_method '\w rotation with narrow frames'
_diffrn_radiation_monochromator graphite
_diffrn_radiation_source 'normal-focus sealed tube'
_diffrn_radiation_type MoK\a
_diffrn_radiation_wavelength 0.71073
_diffrn_reflns_av_R_equivalents 0.0580
_diffrn_reflns_av_sigmaI/netI 0.0452
_diffrn_reflns_limit_h_max 16
_diffrn_reflns_limit_h_min -16
_diffrn_reflns_limit_k_max 12
_diffrn_reflns_limit_k_min -12
_diffrn_reflns_limit_l_max 23
_diffrn_reflns_limit_l_min -23
_diffrn_reflns_number 19960
_diffrn_reflns_theta_full 24.00
_diffrn_reflns_theta_max 24.00
_diffrn_reflns_theta_min 2.00
_diffrn_standards_decay_% 0
_diffrn_standards_number 0
_exptl_absorpt_coefficient_mu 1.632
_exptl_absorpt_correction_T_max 0.73
_exptl_absorpt_correction_T_min 0.59
_exptl_absorpt_correction_type multi-scan
_exptl_absorpt_process_details '(SADABS; Bruker, 2001)'
_exptl_crystal_colour Yellow
_exptl_crystal_density_diffrn 1.378
_exptl_crystal_density_method 'not measured'
_exptl_crystal_description Block
_exptl_crystal_F_000 1304
_exptl_crystal_size_max 0.32
_exptl_crystal_size_mid 0.31
_exptl_crystal_size_min 0.19
_refine_diff_density_max 2.020
_refine_diff_density_min -1.268
_refine_diff_density_rms 0.141
_refine_ls_extinction_method none
_refine_ls_goodness_of_fit_ref 1.137
_refine_ls_hydrogen_treatment constr
_refine_ls_matrix_type full
_refine_ls_number_parameters 334
_refine_ls_number_reflns 4759
_refine_ls_number_restraints 0
_refine_ls_restrained_S_all 1.137
_refine_ls_R_factor_all 0.0574
_refine_ls_R_factor_gt 0.0487
_refine_ls_shift/su_max 0.000
_refine_ls_shift/su_mean 0.000
_refine_ls_structure_factor_coef Fsqd
_refine_ls_weighting_details 'calc w=1/[\s^2^(Fo^2^)+(0.0476P)^2^+27.2265P] where P=(Fo^2^+2Fc^2^)/3'
_refine_ls_weighting_scheme calc
_refine_ls_wR_factor_gt 0.1347
_refine_ls_wR_factor_ref 0.1401
_reflns_number_gt 4051
_reflns_number_total 4759
_reflns_threshold_expression I>2\s(I)
_cod_data_source_file b911717b.txt
_cod_data_source_block 3
_cod_depositor_comments
;
The following automatic conversions were performed:

'_symmetry_cell_setting' value 'Monoclinic' changed to 'monoclinic'
according to /home/saulius/struct/CIF-dictionaries/cif_core.dic
dictionary named 'cif_core.dic' version 2.4.2 from 2011-04-26.

Automatic conversion script
Id: cif_fix_values 1891 2012-01-12 08:04:46Z andrius 
;
_cod_original_cell_volume 3040.0(6)
_cod_original_sg_symbol_H-M 'P2(1)/c '
_cod_database_code 7024152

loop_
_symmetry_equiv_pos_as_xyz
'x, y, z'
'-x, y+1/2, -z+1/2'
'-x, -y, -z'
'x, -y-1/2, z-1/2'

loop_
_atom_site_label
_atom_site_type_symbol
_atom_site_fract_x
_atom_site_fract_y
_atom_site_fract_z
_atom_site_U_iso_or_equiv
_atom_site_adp_type
_atom_site_occupancy
_atom_site_symmetry_multiplicity
_atom_site_calc_flag
_atom_site_refinement_flags
Pr1 Pr 0.27033(3) 0.40184(4) 0.348118(18) 0.02191(16) Uani 1 1 d .
O1 O 0.4219(3) 0.2521(5) 0.3812(2) 0.0276(11) Uani 1 1 d .
O2 O 0.2286(4) 0.2444(5) 0.4366(2) 0.0307(12) Uani 1 1 d .
O3 O 0.2203(4) 0.1911(5) 0.2843(2) 0.0282(11) Uani 1 1 d .
C1 C 0.0866(5) 0.4395(8) 0.3337(4) 0.0312(17) Uani 1 1 d .
H1A H 0.0493 0.3605 0.3354 0.037 Uiso 1 1 calc R
H1B H 0.0694 0.5039 0.3642 0.037 Uiso 1 1 calc R
C2 C 0.0820(5) 0.4866(7) 0.2684(3) 0.0254(16) Uani 1 1 d .
C3 C 0.1115(5) 0.6113(7) 0.2548(4) 0.0299(17) Uani 1 1 d .
H3A H 0.1285 0.6698 0.2900 0.036 Uiso 1 1 calc R
C4 C 0.1161(6) 0.6499(8) 0.1915(4) 0.0329(18) Uani 1 1 d .
H4A H 0.1357 0.7341 0.1844 0.039 Uiso 1 1 calc R
C5 C 0.0925(6) 0.5677(8) 0.1385(4) 0.0350(19) Uani 1 1 d .
H5A H 0.0965 0.5940 0.0954 0.042 Uiso 1 1 calc R
C6 C 0.0630(6) 0.4457(8) 0.1506(4) 0.0363(19) Uani 1 1 d .
H6A H 0.0458 0.3884 0.1150 0.044 Uiso 1 1 calc R
C7 C 0.0581(5) 0.4056(7) 0.2132(4) 0.0305(17) Uani 1 1 d .
H7A H 0.0382 0.3211 0.2193 0.037 Uiso 1 1 calc R
C8 C 0.3639(5) 0.5162(7) 0.4515(3) 0.0300(17) Uani 1 1 d .
H8A H 0.3896 0.4575 0.4879 0.036 Uiso 1 1 calc R
H8B H 0.4154 0.5728 0.4422 0.036 Uiso 1 1 calc R
C9 C 0.2794(6) 0.5836(7) 0.4611(4) 0.0325(18) Uani 1 1 d .
C10 C 0.2448(6) 0.6922(8) 0.4231(4) 0.039(2) Uani 1 1 d .
H10A H 0.2819 0.7257 0.3935 0.047 Uiso 1 1 calc R
C11 C 0.1597(7) 0.7501(8) 0.4277(4) 0.043(2) Uani 1 1 d .
H11A H 0.1395 0.8225 0.4013 0.051 Uiso 1 1 calc R
C12 C 0.1022(7) 0.7057(10) 0.4700(4) 0.051(2) Uani 1 1 d .
H12A H 0.0432 0.7462 0.4727 0.061 Uiso 1 1 calc R
C13 C 0.1342(7) 0.5994(9) 0.5084(4) 0.045(2) Uani 1 1 d .
H13A H 0.0962 0.5668 0.5376 0.053 Uiso 1 1 calc R
C14 C 0.2203(6) 0.5409(8) 0.5043(4) 0.0347(18) Uani 1 1 d .
H14A H 0.2404 0.4695 0.5315 0.042 Uiso 1 1 calc R
C15 C 0.3360(6) 0.4431(7) 0.2417(4) 0.0318(17) Uani 1 1 d .
H15A H 0.3684 0.3685 0.2268 0.038 Uiso 1 1 calc R
H15B H 0.2872 0.4782 0.2054 0.038 Uiso 1 1 calc R
C16 C 0.4023(5) 0.5375(7) 0.2751(3) 0.0289(17) Uani 1 1 d .
C17 C 0.4951(6) 0.5045(8) 0.3105(4) 0.0339(18) Uani 1 1 d .
H17A H 0.5173 0.4198 0.3083 0.041 Uiso 1 1 calc R
C18 C 0.5545(6) 0.5926(8) 0.3483(4) 0.037(2) Uani 1 1 d .
H18A H 0.6164 0.5671 0.3712 0.045 Uiso 1 1 calc R
C19 C 0.5250(6) 0.7176(8) 0.3533(4) 0.039(2) Uani 1 1 d .
H19A H 0.5653 0.7773 0.3799 0.046 Uiso 1 1 calc R
C20 C 0.4346(6) 0.7526(8) 0.3182(4) 0.0389(19) Uani 1 1 d .
H20A H 0.4137 0.8379 0.3202 0.047 Uiso 1 1 calc R
C21 C 0.3747(6) 0.6659(8) 0.2807(4) 0.0330(18) Uani 1 1 d .
H21A H 0.3132 0.6929 0.2580 0.040 Uiso 1 1 calc R
C22 C 0.4408(6) 0.1380(8) 0.3457(4) 0.038(2) Uani 1 1 d .
H22A H 0.4490 0.1599 0.3007 0.046 Uiso 1 1 calc R
H22B H 0.3869 0.0771 0.3425 0.046 Uiso 1 1 calc R
C23 C 0.5324(6) 0.0814(8) 0.3845(4) 0.0374(19) Uani 1 1 d .
H23A H 0.5677 0.0330 0.3559 0.045 Uiso 1 1 calc R
H23B H 0.5190 0.0251 0.4198 0.045 Uiso 1 1 calc R
C24 C 0.5881(6) 0.1995(8) 0.4126(4) 0.0384(19) Uani 1 1 d .
H24A H 0.6374 0.1790 0.4520 0.046 Uiso 1 1 calc R
H24B H 0.6196 0.2412 0.3796 0.046 Uiso 1 1 calc R
C25 C 0.5089(5) 0.2811(8) 0.4296(4) 0.0318(17) Uani 1 1 d .
H25A H 0.4991 0.2614 0.4745 0.038 Uiso 1 1 calc R
H25B H 0.5255 0.3721 0.4277 0.038 Uiso 1 1 calc R
C26 C 0.1317(6) 0.2230(8) 0.4501(4) 0.0373(19) Uani 1 1 d .
H26A H 0.0847 0.2066 0.4091 0.045 Uiso 1 1 calc R
H26B H 0.1099 0.2972 0.4726 0.045 Uiso 1 1 calc R
C27 C 0.1434(8) 0.1084(12) 0.4939(6) 0.075(4) Uani 1 1 d .
H27A H 0.0971 0.1114 0.5239 0.090 Uiso 1 1 calc R
H27B H 0.1318 0.0299 0.4674 0.090 Uiso 1 1 calc R
C28 C 0.2393(8) 0.1109(13) 0.5301(6) 0.077(4) Uani 1 1 d .
H28A H 0.2635 0.0237 0.5405 0.093 Uiso 1 1 calc R
H28B H 0.2429 0.1585 0.5716 0.093 Uiso 1 1 calc R
C29 C 0.2974(6) 0.1771(9) 0.4859(4) 0.045(2) Uani 1 1 d .
H29A H 0.3437 0.2372 0.5115 0.055 Uiso 1 1 calc R
H29B H 0.3336 0.1142 0.4649 0.055 Uiso 1 1 calc R
C30 C 0.2302(6) 0.1667(8) 0.2162(4) 0.0329(18) Uani 1 1 d .
H30A H 0.2985 0.1523 0.2140 0.039 Uiso 1 1 calc R
H30B H 0.2060 0.2400 0.1879 0.039 Uiso 1 1 calc R
C31 C 0.1711(7) 0.0495(9) 0.1940(4) 0.047(2) Uani 1 1 d .
H31A H 0.1983 0.0011 0.1610 0.057 Uiso 1 1 calc R
H31B H 0.1033 0.0715 0.1754 0.057 Uiso 1 1 calc R
C32 C 0.1796(6) -0.0244(8) 0.2579(4) 0.039(2) Uani 1 1 d .
H32A H 0.1268 -0.0869 0.2556 0.047 Uiso 1 1 calc R
H32B H 0.2423 -0.0686 0.2695 0.047 Uiso 1 1 calc R
C33 C 0.1713(6) 0.0818(7) 0.3058(4) 0.0343(18) Uani 1 1 d .
H33A H 0.1028 0.1019 0.3052 0.041 Uiso 1 1 calc R
H33B H 0.2022 0.0570 0.3510 0.041 Uiso 1 1 calc R

loop_
_atom_site_aniso_label
_atom_site_aniso_U_11
_atom_site_aniso_U_22
_atom_site_aniso_U_33
_atom_site_aniso_U_23
_atom_site_aniso_U_13
_atom_site_aniso_U_12
Pr1 0.0258(2) 0.0232(2) 0.0157(2) -0.00267(16) 0.00165(15) -0.00024(16)
O1 0.028(3) 0.030(3) 0.023(3) -0.009(2) 0.002(2) 0.001(2)
O2 0.033(3) 0.040(3) 0.018(3) 0.005(2) 0.003(2) 0.001(2)
O3 0.040(3) 0.026(3) 0.018(3) -0.006(2) 0.005(2) -0.007(2)
C1 0.032(4) 0.041(4) 0.019(4) 0.003(3) 0.001(3) 0.006(3)
C2 0.019(3) 0.032(4) 0.022(4) -0.002(3) -0.003(3) 0.002(3)
C3 0.031(4) 0.030(4) 0.027(4) -0.010(3) 0.002(3) 0.001(3)
C4 0.041(4) 0.027(4) 0.029(4) 0.001(3) 0.004(3) 0.003(3)
C5 0.037(4) 0.042(5) 0.023(4) 0.000(3) 0.000(3) 0.000(4)
C6 0.037(4) 0.046(5) 0.025(4) -0.009(4) 0.002(3) -0.003(4)
C7 0.028(4) 0.026(4) 0.033(4) -0.002(3) -0.005(3) 0.002(3)
C8 0.034(4) 0.035(4) 0.019(4) -0.010(3) -0.001(3) -0.002(3)
C9 0.044(5) 0.034(4) 0.017(4) -0.013(3) -0.001(3) -0.003(4)
C10 0.057(5) 0.037(5) 0.023(4) -0.008(4) 0.007(4) 0.001(4)
C11 0.061(6) 0.033(5) 0.032(5) -0.005(4) 0.004(4) 0.011(4)
C12 0.061(6) 0.059(6) 0.034(5) 0.003(4) 0.014(4) 0.028(5)
C13 0.051(5) 0.058(6) 0.027(4) 0.006(4) 0.015(4) 0.012(4)
C14 0.040(5) 0.043(5) 0.019(4) 0.000(3) 0.002(3) 0.007(4)
C15 0.043(5) 0.027(4) 0.029(4) 0.000(3) 0.015(4) 0.000(3)
C16 0.032(4) 0.036(4) 0.020(4) 0.003(3) 0.010(3) -0.002(3)
C17 0.039(5) 0.035(4) 0.029(4) 0.005(4) 0.009(3) 0.000(4)
C18 0.027(4) 0.054(6) 0.030(4) 0.013(4) 0.004(3) -0.003(4)
C19 0.047(5) 0.040(5) 0.028(4) -0.005(4) 0.006(4) -0.020(4)
C20 0.045(5) 0.035(5) 0.036(5) 0.000(4) 0.007(4) -0.005(4)
C21 0.032(4) 0.038(5) 0.027(4) 0.007(4) 0.003(3) 0.001(4)
C22 0.041(5) 0.039(5) 0.034(5) -0.016(4) 0.002(4) 0.009(4)
C23 0.037(4) 0.036(5) 0.038(5) -0.003(4) 0.005(4) 0.011(4)
C24 0.034(4) 0.045(5) 0.034(5) -0.003(4) 0.000(3) 0.005(4)
C25 0.031(4) 0.035(4) 0.026(4) -0.005(3) -0.002(3) -0.004(3)
C26 0.038(4) 0.042(5) 0.034(5) 0.008(4) 0.012(4) 0.004(4)
C27 0.054(6) 0.099(9) 0.080(8) 0.061(7) 0.028(6) 0.019(6)
C28 0.056(7) 0.108(10) 0.067(8) 0.059(7) 0.007(6) -0.001(6)
C29 0.045(5) 0.053(6) 0.035(5) 0.016(4) 0.000(4) 0.004(4)
C30 0.038(4) 0.039(5) 0.023(4) -0.009(3) 0.008(3) -0.002(4)
C31 0.052(5) 0.056(6) 0.036(5) -0.018(4) 0.014(4) -0.015(5)
C32 0.039(5) 0.033(5) 0.046(5) -0.016(4) 0.013(4) -0.006(4)
C33 0.041(5) 0.032(4) 0.031(4) -0.010(3) 0.010(4) -0.010(4)

loop_
_atom_type_symbol
_atom_type_description
_atom_type_scat_dispersion_real
_atom_type_scat_dispersion_imag
_atom_type_scat_source
C C 0.0033 0.0016 'International Tables Vol C Tables 4.2.6.8 and 6.1.1.4'
H H 0.0000 0.0000 'International Tables Vol C Tables 4.2.6.8 and 6.1.1.4'
O O 0.0106 0.0060 'International Tables Vol C Tables 4.2.6.8 and 6.1.1.4'
Pr Pr -0.2180 2.8214 'International Tables Vol C Tables 4.2.6.8 and 6.1.1.4'

loop_
_geom_angle_atom_site_label_1
_geom_angle_atom_site_label_2
_geom_angle_atom_site_label_3
_geom_angle
C1 Pr1 C8 111.3(2)
C1 Pr1 C15 113.2(2)
C8 Pr1 C15 114.7(3)
C1 Pr1 O3 84.5(2)
C8 Pr1 O3 149.4(2)
C15 Pr1 O3 79.5(2)
C1 Pr1 O2 79.6(2)
C8 Pr1 O2 82.1(2)
C15 Pr1 O2 150.2(2)
O3 Pr1 O2 75.07(15)
C1 Pr1 O1 150.1(2)
C8 Pr1 O1 78.7(2)
C15 Pr1 O1 85.0(2)
O3 Pr1 O1 75.56(15)
O2 Pr1 O1 73.94(16)
C1 Pr1 C2 28.7(2)
C8 Pr1 C2 125.3(2)
C15 Pr1 C2 84.7(2)
O3 Pr1 C2 81.28(18)
O2 Pr1 C2 106.15(18)
O1 Pr1 C2 156.02(17)
C1 Pr1 C16 125.5(2)
C8 Pr1 C16 85.9(2)
C15 Pr1 C16 29.0(2)
O3 Pr1 C16 106.48(18)
O2 Pr1 C16 154.78(18)
O1 Pr1 C16 82.01(18)
C2 Pr1 C16 98.9(2)
C1 Pr1 C9 83.2(2)
C8 Pr1 C9 28.5(2)
C15 Pr1 C9 126.1(2)
O3 Pr1 C9 154.39(19)
O2 Pr1 C9 80.64(19)
O1 Pr1 C9 105.54(18)
C2 Pr1 C9 98.0(2)
C16 Pr1 C9 99.0(2)
C22 O1 C25 107.8(5)
C22 O1 Pr1 125.4(4)
C25 O1 Pr1 125.8(4)
C29 O2 C26 108.2(6)
C29 O2 Pr1 126.2(5)
C26 O2 Pr1 125.2(4)
C33 O3 C30 107.3(5)
C33 O3 Pr1 127.9(4)
C30 O3 Pr1 124.7(4)
C2 C1 Pr1 91.2(4)
C2 C1 H1A 113.4
Pr1 C1 H1A 113.4
C2 C1 H1B 113.4
Pr1 C1 H1B 113.4
H1A C1 H1B 110.7
C7 C2 C3 115.4(7)
C7 C2 C1 121.2(7)
C3 C2 C1 123.0(7)
C7 C2 Pr1 108.3(5)
C3 C2 Pr1 96.9(4)
C1 C2 Pr1 60.1(4)
C4 C3 C2 121.8(7)
C4 C3 H3A 119.1
C2 C3 H3A 119.1
C5 C4 C3 121.3(8)
C5 C4 H4A 119.4
C3 C4 H4A 119.4
C6 C5 C4 117.8(7)
C6 C5 H5A 121.1
C4 C5 H5A 121.1
C7 C6 C5 121.7(7)
C7 C6 H6A 119.1
C5 C6 H6A 119.1
C6 C7 C2 122.0(7)
C6 C7 H7A 119.0
C2 C7 H7A 119.0
C9 C8 Pr1 92.3(4)
C9 C8 H8A 113.2
Pr1 C8 H8A 113.2
C9 C8 H8B 113.2
Pr1 C8 H8B 113.2
H8A C8 H8B 110.6
C14 C9 C10 115.2(7)
C14 C9 C8 122.8(7)
C10 C9 C8 121.7(7)
C14 C9 Pr1 110.6(5)
C10 C9 Pr1 96.9(4)
C8 C9 Pr1 59.2(4)
C11 C10 C9 122.1(8)
C11 C10 H10A 119.0
C9 C10 H10A 119.0
C10 C11 C12 121.7(8)
C10 C11 H11A 119.1
C12 C11 H11A 119.1
C11 C12 C13 117.7(8)
C11 C12 H12A 121.1
C13 C12 H12A 121.1
C14 C13 C12 120.9(8)
C14 C13 H13A 119.6
C12 C13 H13A 119.6
C13 C14 C9 122.3(8)
C13 C14 H14A 118.8
C9 C14 H14A 118.8
C16 C15 Pr1 90.8(4)
C16 C15 H15A 113.5
Pr1 C15 H15A 113.5
C16 C15 H15B 113.5
Pr1 C15 H15B 113.5
H15A C15 H15B 110.8
C17 C16 C21 115.7(7)
C17 C16 C15 121.9(7)
C21 C16 C15 122.0(7)
C17 C16 Pr1 103.1(5)
C21 C16 Pr1 101.8(5)
C15 C16 Pr1 60.2(4)
C18 C17 C16 121.8(8)
C18 C17 H17A 119.1
C16 C17 H17A 119.1
C17 C18 C19 121.2(8)
C17 C18 H18A 119.4
C19 C18 H18A 119.4
C18 C19 C20 118.0(7)
C18 C19 H19A 121.0
C20 C19 H19A 121.0
C21 C20 C19 121.4(8)
C21 C20 H20A 119.3
C19 C20 H20A 119.3
C20 C21 C16 121.9(7)
C20 C21 H21A 119.0
C16 C21 H21A 119.0
O1 C22 C23 106.1(6)
O1 C22 H22A 110.5
C23 C22 H22A 110.5
O1 C22 H22B 110.5
C23 C22 H22B 110.5
H22A C22 H22B 108.7
C22 C23 C24 102.0(6)
C22 C23 H23A 111.4
C24 C23 H23A 111.4
C22 C23 H23B 111.4
C24 C23 H23B 111.4
H23A C23 H23B 109.2
C25 C24 C23 101.6(6)
C25 C24 H24A 111.5
C23 C24 H24A 111.5
C25 C24 H24B 111.5
C23 C24 H24B 111.5
H24A C24 H24B 109.3
O1 C25 C24 106.5(6)
O1 C25 H25A 110.4
C24 C25 H25A 110.4
O1 C25 H25B 110.4
C24 C25 H25B 110.4
H25A C25 H25B 108.6
O2 C26 C27 104.0(7)
O2 C26 H26A 111.0
C27 C26 H26A 111.0
O2 C26 H26B 111.0
C27 C26 H26B 111.0
H26A C26 H26B 109.0
C28 C27 C26 106.7(9)
C28 C27 H27A 110.4
C26 C27 H27A 110.4
C28 C27 H27B 110.4
C26 C27 H27B 110.4
H27A C27 H27B 108.6
C27 C28 C29 105.3(8)
C27 C28 H28A 110.7
C29 C28 H28A 110.7
C27 C28 H28B 110.7
C29 C28 H28B 110.7
H28A C28 H28B 108.8
O2 C29 C28 106.4(7)
O2 C29 H29A 110.4
C28 C29 H29A 110.4
O2 C29 H29B 110.4
C28 C29 H29B 110.4
H29A C29 H29B 108.6
O3 C30 C31 106.5(6)
O3 C30 H30A 110.4
C31 C30 H30A 110.4
O3 C30 H30B 110.4
C31 C30 H30B 110.4
H30A C30 H30B 108.6
C30 C31 C32 101.9(7)
C30 C31 H31A 111.4
C32 C31 H31A 111.4
C30 C31 H31B 111.4
C32 C31 H31B 111.4
H31A C31 H31B 109.2
C33 C32 C31 101.1(7)
C33 C32 H32A 111.6
C31 C32 H32A 111.6
C33 C32 H32B 111.6
C31 C32 H32B 111.6
H32A C32 H32B 109.4
O3 C33 C32 106.2(6)
O3 C33 H33A 110.5
C32 C33 H33A 110.5
O3 C33 H33B 110.5
C32 C33 H33B 110.5
H33A C33 H33B 108.7

loop_
_geom_bond_atom_site_label_1
_geom_bond_atom_site_label_2
_geom_bond_distance
Pr1 C1 2.591(7)
Pr1 C8 2.591(7)
Pr1 C15 2.596(7)
Pr1 O3 2.612(5)
Pr1 O2 2.628(5)
Pr1 O1 2.644(5)
Pr1 C2 2.989(7)
Pr1 C16 2.991(7)
Pr1 C9 3.013(7)
O1 C22 1.463(9)
O1 C25 1.463(8)
O2 C29 1.453(9)
O2 C26 1.471(9)
O3 C33 1.458(9)
O3 C30 1.473(8)
C1 C2 1.434(10)
C1 H1A 0.9900
C1 H1B 0.9900
C2 C7 1.417(10)
C2 C3 1.423(11)
C3 C4 1.390(11)
C3 H3A 0.9500
C4 C5 1.390(11)
C4 H4A 0.9500
C5 C6 1.390(12)
C5 H5A 0.9500
C6 C7 1.380(11)
C6 H6A 0.9500
C7 H7A 0.9500
C8 C9 1.438(11)
C8 H8A 0.9900
C8 H8B 0.9900
C9 C14 1.415(11)
C9 C10 1.422(12)
C10 C11 1.370(12)
C10 H10A 0.9500
C11 C12 1.391(13)
C11 H11A 0.9500
C12 C13 1.398(13)
C12 H12A 0.9500
C13 C14 1.384(12)
C13 H13A 0.9500
C14 H14A 0.9500
C15 C16 1.448(11)
C15 H15A 0.9900
C15 H15B 0.9900
C16 C17 1.418(11)
C16 C21 1.419(11)
C17 C18 1.388(12)
C17 H17A 0.9500
C18 C19 1.392(12)
C18 H18A 0.9500
C19 C20 1.394(12)
C19 H19A 0.9500
C20 C21 1.380(11)
C20 H20A 0.9500
C21 H21A 0.9500
C22 C23 1.509(11)
C22 H22A 0.9900
C22 H22B 0.9900
C23 C24 1.528(12)
C23 H23A 0.9900
C23 H23B 0.9900
C24 C25 1.510(11)
C24 H24A 0.9900
C24 H24B 0.9900
C25 H25A 0.9900
C25 H25B 0.9900
C26 C27 1.501(12)
C26 H26A 0.9900
C26 H26B 0.9900
C27 C28 1.418(15)
C27 H27A 0.9900
C27 H27B 0.9900
C28 C29 1.517(13)
C28 H28A 0.9900
C28 H28B 0.9900
C29 H29A 0.9900
C29 H29B 0.9900
C30 C31 1.512(12)
C30 H30A 0.9900
C30 H30B 0.9900
C31 C32 1.523(13)
C31 H31A 0.9900
C31 H31B 0.9900
C32 C33 1.518(11)
C32 H32A 0.9900
C32 H32B 0.9900
C33 H33A 0.9900
C33 H33B 0.9900

loop_
_geom_torsion_atom_site_label_1
_geom_torsion_atom_site_label_2
_geom_torsion_atom_site_label_3
_geom_torsion_atom_site_label_4
_geom_torsion
C1 Pr1 O1 C22 67.5(7)
C8 Pr1 O1 C22 -179.0(6)
C15 Pr1 O1 C22 -62.6(6)
O3 Pr1 O1 C22 17.8(6)
O2 Pr1 O1 C22 96.1(6)
C2 Pr1 O1 C22 2.3(8)
C16 Pr1 O1 C22 -91.6(6)
C9 Pr1 O1 C22 171.3(6)
C1 Pr1 O1 C25 -125.0(6)
C8 Pr1 O1 C25 -11.5(5)
C15 Pr1 O1 C25 104.9(5)
O3 Pr1 O1 C25 -174.7(5)
O2 Pr1 O1 C25 -96.4(5)
C2 Pr1 O1 C25 169.9(5)
C16 Pr1 O1 C25 75.9(5)
C9 Pr1 O1 C25 -21.2(6)
C1 Pr1 O2 C29 -170.1(6)
C8 Pr1 O2 C29 -56.6(6)
C15 Pr1 O2 C29 70.7(8)
O3 Pr1 O2 C29 102.8(6)
O1 Pr1 O2 C29 23.9(6)
C2 Pr1 O2 C29 178.9(6)
C16 Pr1 O2 C29 5.7(8)
C9 Pr1 O2 C29 -85.4(6)
C1 Pr1 O2 C26 1.1(6)
C8 Pr1 O2 C26 114.6(6)
C15 Pr1 O2 C26 -118.1(6)
O3 Pr1 O2 C26 -86.0(6)
O1 Pr1 O2 C26 -164.9(6)
C2 Pr1 O2 C26 -9.9(6)
C16 Pr1 O2 C26 177.0(6)
C9 Pr1 O2 C26 85.8(6)
C1 Pr1 O3 C33 -66.6(6)
C8 Pr1 O3 C33 57.2(7)
C15 Pr1 O3 C33 178.5(6)
O2 Pr1 O3 C33 14.1(5)
O1 Pr1 O3 C33 91.0(6)
C2 Pr1 O3 C33 -95.3(6)
C16 Pr1 O3 C33 167.9(6)
C9 Pr1 O3 C33 -4.9(8)
C1 Pr1 O3 C30 107.9(5)
C8 Pr1 O3 C30 -128.3(6)
C15 Pr1 O3 C30 -7.0(5)
O2 Pr1 O3 C30 -171.4(5)
O1 Pr1 O3 C30 -94.5(5)
C2 Pr1 O3 C30 79.2(5)
C16 Pr1 O3 C30 -17.6(5)
C9 Pr1 O3 C30 169.6(5)
C8 Pr1 C1 C2 125.2(5)
C15 Pr1 C1 C2 -5.7(5)
O3 Pr1 C1 C2 -81.8(5)
O2 Pr1 C1 C2 -157.6(5)
O1 Pr1 C1 C2 -129.7(4)
C16 Pr1 C1 C2 24.6(6)
C9 Pr1 C1 C2 120.7(5)
Pr1 C1 C2 C7 94.3(6)
Pr1 C1 C2 C3 -78.0(7)
C1 Pr1 C2 C7 -116.0(7)
C8 Pr1 C2 C7 175.3(5)
C15 Pr1 C2 C7 58.7(5)
O3 Pr1 C2 C7 -21.4(5)
O2 Pr1 C2 C7 -93.0(5)
O1 Pr1 C2 C7 -6.3(8)
C16 Pr1 C2 C7 84.0(5)
C9 Pr1 C2 C7 -175.6(5)
C1 Pr1 C2 C3 124.3(7)
C8 Pr1 C2 C3 55.6(5)
C15 Pr1 C2 C3 -61.0(5)
O3 Pr1 C2 C3 -141.1(5)
O2 Pr1 C2 C3 147.3(4)
O1 Pr1 C2 C3 -126.0(5)
C16 Pr1 C2 C3 -35.7(5)
C9 Pr1 C2 C3 64.8(5)
C8 Pr1 C2 C1 -68.7(5)
C15 Pr1 C2 C1 174.7(5)
O3 Pr1 C2 C1 94.6(5)
O2 Pr1 C2 C1 23.0(5)
O1 Pr1 C2 C1 109.7(6)
C16 Pr1 C2 C1 -160.0(5)
C9 Pr1 C2 C1 -59.5(5)
C7 C2 C3 C4 0.2(10)
C1 C2 C3 C4 172.9(7)
Pr1 C2 C3 C4 114.2(7)
C2 C3 C4 C5 -0.4(12)
C3 C4 C5 C6 0.7(12)
C4 C5 C6 C7 -0.9(12)
C5 C6 C7 C2 0.6(12)
C3 C2 C7 C6 -0.3(10)
C1 C2 C7 C6 -173.2(7)
Pr1 C2 C7 C6 -107.6(7)
C1 Pr1 C8 C9 -9.5(6)
C15 Pr1 C8 C9 120.8(5)
O3 Pr1 C8 C9 -126.8(5)
O2 Pr1 C8 C9 -85.0(5)
O1 Pr1 C8 C9 -160.1(5)
C2 Pr1 C8 C9 19.2(6)
C16 Pr1 C8 C9 117.3(5)
Pr1 C8 C9 C14 95.9(7)
Pr1 C8 C9 C10 -78.3(7)
C1 Pr1 C9 C14 54.4(6)
C8 Pr1 C9 C14 -116.8(8)
C15 Pr1 C9 C14 168.3(5)
O3 Pr1 C9 C14 -7.6(8)
O2 Pr1 C9 C14 -26.2(5)
O1 Pr1 C9 C14 -96.5(5)
C2 Pr1 C9 C14 79.0(6)
C16 Pr1 C9 C14 179.4(5)
C1 Pr1 C9 C10 -65.9(5)
C8 Pr1 C9 C10 123.0(8)
C15 Pr1 C9 C10 48.0(6)
O3 Pr1 C9 C10 -127.8(5)
O2 Pr1 C9 C10 -146.4(5)
O1 Pr1 C9 C10 143.2(5)
C2 Pr1 C9 C10 -41.3(5)
C16 Pr1 C9 C10 59.1(5)
C1 Pr1 C9 C8 171.1(5)
C15 Pr1 C9 C8 -75.0(6)
O3 Pr1 C9 C8 109.2(6)
O2 Pr1 C9 C8 90.6(5)
O1 Pr1 C9 C8 20.3(5)
C2 Pr1 C9 C8 -164.2(5)
C16 Pr1 C9 C8 -63.9(5)
C14 C9 C10 C11 -0.6(11)
C8 C9 C10 C11 174.0(7)
Pr1 C9 C10 C11 116.0(7)
C9 C10 C11 C12 0.0(13)
C10 C11 C12 C13 0.3(14)
C11 C12 C13 C14 0.1(14)
C12 C13 C14 C9 -0.9(14)
C10 C9 C14 C13 1.1(11)
C8 C9 C14 C13 -173.5(8)
Pr1 C9 C14 C13 -107.5(8)
C1 Pr1 C15 C16 122.0(5)
C8 Pr1 C15 C16 -7.3(5)
O3 Pr1 C15 C16 -158.7(5)
O2 Pr1 C15 C16 -127.1(5)
O1 Pr1 C15 C16 -82.5(5)
C2 Pr1 C15 C16 119.2(5)
C9 Pr1 C15 C16 23.2(6)
Pr1 C15 C16 C17 87.3(7)
Pr1 C15 C16 C21 -85.4(7)
C1 Pr1 C16 C17 167.3(5)
C8 Pr1 C16 C17 53.9(5)
C15 Pr1 C16 C17 -119.4(8)
O3 Pr1 C16 C17 -97.5(5)
O2 Pr1 C16 C17 -7.7(8)
O1 Pr1 C16 C17 -25.2(5)
C2 Pr1 C16 C17 179.0(5)
C9 Pr1 C16 C17 79.3(5)
C1 Pr1 C16 C21 47.1(6)
C8 Pr1 C16 C21 -66.3(5)
C15 Pr1 C16 C21 120.3(7)
O3 Pr1 C16 C21 142.2(5)
O2 Pr1 C16 C21 -127.9(5)
O1 Pr1 C16 C21 -145.5(5)
C2 Pr1 C16 C21 58.8(5)
C9 Pr1 C16 C21 -40.9(5)
C1 Pr1 C16 C15 -73.2(5)
C8 Pr1 C16 C15 173.4(5)
O3 Pr1 C16 C15 21.9(5)
O2 Pr1 C16 C15 111.8(6)
O1 Pr1 C16 C15 94.2(5)
C2 Pr1 C16 C15 -61.6(5)
C9 Pr1 C16 C15 -161.2(5)
C21 C16 C17 C18 0.3(11)
C15 C16 C17 C18 -172.9(7)
Pr1 C16 C17 C18 -109.9(7)
C16 C17 C18 C19 0.3(12)
C17 C18 C19 C20 -1.2(12)
C18 C19 C20 C21 1.4(12)
C19 C20 C21 C16 -0.9(12)
C17 C16 C21 C20 0.0(11)
C15 C16 C21 C20 173.1(7)
Pr1 C16 C21 C20 111.0(7)
C25 O1 C22 C23 13.2(8)
Pr1 O1 C22 C23 -177.4(5)
O1 C22 C23 C24 -33.0(9)
C22 C23 C24 C25 39.3(8)
C22 O1 C25 C24 12.4(8)
Pr1 O1 C25 C24 -157.0(5)
C23 C24 C25 O1 -32.4(8)
C29 O2 C26 C27 -18.3(10)
Pr1 O2 C26 C27 169.1(7)
O2 C26 C27 C28 30.2(12)
C26 C27 C28 C29 -29.6(14)
C26 O2 C29 C28 0.9(10)
Pr1 O2 C29 C28 173.4(7)
C27 C28 C29 O2 18.0(13)
C33 O3 C30 C31 9.1(8)
Pr1 O3 C30 C31 -166.3(5)
O3 C30 C31 C32 -31.3(8)
C30 C31 C32 C33 40.2(8)
C30 O3 C33 C32 17.1(8)
Pr1 O3 C33 C32 -167.6(5)
C31 C32 C33 O3 -36.0(8)
